data_7057559
loop_
_publ_author_name
'Kovalska, Vladyslava'
'Chernii, Svitlana'
'Losytskyy, Mykhaylo'
'Tretyakova, Iryna'
'Dovbii, Yan'
'Gorski, Alexandr'
'Chernii, Victor'
'Czerwieniec, Rafal'
'Yarmoluk, Sergiy'

_publ_section_title
;
 Design of functionalized \b-ketoenole derivatives as efficient
 fluorescent dyes for detection of amyloid fibrils
;
_journal_issue 16
_journal_name_full 'New Journal of Chemistry'
_journal_page_first 13308
_journal_paper_doi 10.1039/C8NJ01020J
_journal_volume 42
_journal_year 2018
_chemical_absolute_configuration ad
_chemical_formula_moiety 'C17 H21 N O3'
_chemical_formula_sum 'C17 H21 N O3'
_chemical_formula_weight 287.35
_space_group_crystal_system orthorhombic
_space_group_IT_number 19
_space_group_name_Hall 'P 2ac 2ab'
_space_group_name_H-M_alt 'P 21 21 21'
_symmetry_space_group_name_Hall 'P 2ac 2ab'
_symmetry_space_group_name_H-M 'P 21 21 21'
_atom_sites_solution_hydrogens mixed
_audit_creation_date 2016-10-19
_audit_creation_method
;
Olex2 1.2-alpha
(compiled 2016.10.10 svn.r3347 for OlexSys, GUI svn.r5252)
;
_audit_update_record
;
2017-10-14 deposited with the CCDC.
2018-06-11 downloaded from the CCDC.
;
_cell_angle_alpha 90
_cell_angle_beta 90
_cell_angle_gamma 90
_cell_formula_units_Z 4
_cell_length_a 8.0221(2)
_cell_length_b 8.5085(2)
_cell_length_c 23.2424(4)
_cell_measurement_reflns_used 7013
_cell_measurement_temperature 123.00(10)
_cell_measurement_theta_max 73.4310
_cell_measurement_theta_min 3.7490
_cell_volume 1586.43(6)
_computing_cell_refinement 'CrysAlisPro 1.171.38.23t (Agilent, 2014)'
_computing_data_collection 'CrysAlisPro 1.171.38.23t (Agilent, 2014)'
_computing_data_reduction 'CrysAlisPro 1.171.38.23t (Agilent, 2014)'
_computing_molecular_graphics 'Olex2 (Dolomanov et al., 2009)'
_computing_publication_material 'Olex2 (Dolomanov et al., 2009)'
_computing_structure_refinement 'ShelXL (Sheldrick, 2015)'
_diffrn_ambient_environment N~2~
_diffrn_ambient_temperature 123.00(10)
_diffrn_detector 'CCD plate'
_diffrn_detector_area_resol_mean 5.1773
_diffrn_detector_type Atlas
_diffrn_measured_fraction_theta_full 1.000
_diffrn_measured_fraction_theta_max 0.996
_diffrn_measurement_details
;
List of Runs (angles in degrees, time in seconds):

  # Type    Start    End  Width  t~exp~   \w     \q     \k     \f   Frames
#--------------------------------------------------------------------------
  1  \w   -116.00 -17.00   1.00    5.00    --  -41.23 -37.00-120.00   99
  2  \w   -114.00 -13.00   1.00    5.00    --  -41.23 -57.00 150.00  101
  3  \w    -69.00  32.00   1.00    5.00    --  -41.23  57.00 -60.00  101
  4  \w     30.00 139.00   1.00   25.00    --  106.46 -77.00-180.00  109
  5  \w     33.00 121.00   1.00   25.00    --  106.46-125.00  60.00   88
  6  \w     30.00 139.00   1.00   25.00    --  106.46 -77.00  30.00  109
  7  \w     77.00 158.00   1.00   25.00    --  106.46  61.00   0.00   81
  8  \w     32.00 137.00   1.00   25.00    --  106.46-154.00  51.00  105
  9  \w     33.00  77.00   1.00   25.00    --  106.46 -45.00  30.00   44
 10  \w     33.00 121.00   1.00   25.00    --  106.46-125.00-150.00   88
 11  \w     54.00 158.00   1.00   25.00    --  106.46  15.00-150.00  104
 12  \w     30.00  69.00   1.00   25.00    --  106.46 -30.00   0.00   39
 13  \w     74.00 158.00   1.00   25.00    --  106.46  77.00  30.00   84
 14  \w   -117.00  -9.00   1.00    5.00    --  -41.23 -77.00 120.00  108
 15  \w   -117.00  -9.00   1.00    5.00    --  -41.23 -77.00  30.00  108
 16  \w    -97.00  -2.00   1.00    5.00    --  -41.23 125.00  60.00   95
 17  \w     81.00 158.00   1.00   25.00    --  106.46  45.00-120.00   77
 18  \w     77.00 158.00   1.00   25.00    --  106.46  61.00  90.00   81
 19  \w     81.00 144.00   1.00   25.00    --  106.46  45.00 -30.00   63
 20  \w     78.00 158.00   1.00   25.00    --  106.46  30.00 -60.00   80
;
_diffrn_measurement_device 'four-circle diffractometer'
_diffrn_measurement_device_type 'SuperNova, Single source at offset, Atlas'
_diffrn_measurement_method '\w scans'
_diffrn_orient_matrix_type 'CrysAlisPro convention (1999,Acta A55,543-557)'
_diffrn_orient_matrix_UB_11 0.0197267000
_diffrn_orient_matrix_UB_12 -0.0557544000
_diffrn_orient_matrix_UB_13 0.0626899000
_diffrn_orient_matrix_UB_21 -0.0299514000
_diffrn_orient_matrix_UB_22 -0.1709643000
_diffrn_orient_matrix_UB_23 -0.0192637000
_diffrn_orient_matrix_UB_31 0.1885988000
_diffrn_orient_matrix_UB_32 -0.0215952000
_diffrn_orient_matrix_UB_33 -0.0096108000
_diffrn_radiation_monochromator mirror
_diffrn_radiation_probe x-ray
_diffrn_radiation_type CuK\a
_diffrn_radiation_wavelength 1.54184
_diffrn_reflns_av_R_equivalents 0.0401
_diffrn_reflns_av_unetI/netI 0.0258
_diffrn_reflns_Laue_measured_fraction_full 1.000
_diffrn_reflns_Laue_measured_fraction_max 0.996
_diffrn_reflns_limit_h_max 9
_diffrn_reflns_limit_h_min -8
_diffrn_reflns_limit_k_max 10
_diffrn_reflns_limit_k_min -10
_diffrn_reflns_limit_l_max 28
_diffrn_reflns_limit_l_min -28
_diffrn_reflns_number 16588
_diffrn_reflns_point_group_measured_fraction_full 1.000
_diffrn_reflns_point_group_measured_fraction_max 0.996
_diffrn_reflns_theta_full 67.684
_diffrn_reflns_theta_max 73.410
_diffrn_reflns_theta_min 3.804
_diffrn_source 'micro-focus sealed X-ray tube'
_diffrn_source_type 'SuperNova (Cu) X-ray Source'
_exptl_absorpt_coefficient_mu 0.662
_exptl_absorpt_correction_T_max 0.991
_exptl_absorpt_correction_T_min 0.980
_exptl_absorpt_correction_type gaussian
_exptl_absorpt_process_details
;
CrysAlisPro 1.171.38.23t (Agilent, 2014)
Numerical absorption correction based on gaussian integration over
            a multifaceted crystal model
Empirical absorption correction using spherical harmonics,
 implemented in SCALE3 ABSPACK scaling algorithm.
;
_exptl_crystal_colour 'clear yellow'
_exptl_crystal_colour_lustre clear
_exptl_crystal_colour_primary yellow
_exptl_crystal_density_diffrn 1.203
_exptl_crystal_description prism
_exptl_crystal_F_000 616
_exptl_crystal_preparation Luminescent
_exptl_crystal_recrystallization_method 'Re-crystallisation from solvent: ethanol'
_exptl_crystal_size_max 0.159
_exptl_crystal_size_mid 0.152
_exptl_crystal_size_min 0.077
_refine_diff_density_max 0.151
_refine_diff_density_min -0.166
_refine_diff_density_rms 0.033
_refine_ls_abs_structure_details
;
 Refined as an inversion twin.
;
_refine_ls_abs_structure_Flack 0.1(2)
_refine_ls_extinction_method none
_refine_ls_goodness_of_fit_ref 1.044
_refine_ls_hydrogen_treatment mixed
_refine_ls_matrix_type full
_refine_ls_number_parameters 212
_refine_ls_number_reflns 3165
_refine_ls_number_restraints 0
_refine_ls_restrained_S_all 1.044
_refine_ls_R_factor_all 0.0367
_refine_ls_R_factor_gt 0.0316
_refine_ls_shift/su_max 0.000
_refine_ls_shift/su_mean 0.000
_refine_ls_structure_factor_coef Fsqd
_refine_ls_weighting_details 'w=1/[\s^2^(Fo^2^)+(0.0411P)^2^+0.1696P] where P=(Fo^2^+2Fc^2^)/3'
_refine_ls_weighting_scheme calc
_refine_ls_wR_factor_gt 0.0751
_refine_ls_wR_factor_ref 0.0784
_reflns_Friedel_coverage 0.718
_reflns_Friedel_fraction_full 1.000
_reflns_Friedel_fraction_max 0.995
_reflns_number_gt 2903
_reflns_number_total 3165
_reflns_threshold_expression 'I > 2\s(I)'
_cod_data_source_file c8nj01020j2.cif
_cod_data_source_block exp_185_pl
_cod_depositor_comments 'Adding full bibliography for 7057559--7057560.cif.'
_cod_database_code 7057559
_chemical_oxdiff_formula 'C17 H21 N O3'
_chemical_oxdiff_usercomment Czerwieniec_YAN166
_shelx_space_group_comment
;
The symmetry employed for this shelxl refinement is uniquely defined
by the following loop, which should always be used as a source of
symmetry information in preference to the above space-group names.
They are only intended as comments.
;
_reflns_odcompleteness_completeness 99.93
_reflns_odcompleteness_iscentric 1
_reflns_odcompleteness_theta 66.97
_olex2_refinement_description
;
1. Twinned data refinement
 Scales: 0.9(2) 0.1(2)
2. Fixed Uiso
 At 1.2 times of:
  All C(H) groups, All C(H,H) groups
 At 1.5 times of:
  All C(H,H,H) groups
3.a Secondary CH2 refined with riding coordinates:
 C15(H15A,H15B), C16(H16A,H16B)
3.b Aromatic/amide H refined with riding coordinates:
 C10(H10), C12(H12), C7(H7A), C5(H5), C8(H8), C2(H2), C6(H6), C3(H3), C4(H4)
3.c Idealised Me refined as rotating group:
 C14(H14A,H14B,H14C)
;
_shelx_shelxl_version_number 2014/7
_olex2_date_sample_data_collection 2016-10-18
_olex2_date_sample_submission 2016-10-12
_olex2_diffrn_ambient_temperature_device 'Oxford Cryosystems CryoStream 700'
_olex2_exptl_crystal_mounting_method 'The crystal was mounted on a MITIGEN holder oil'
_olex2_submission_original_sample_id 'YAN 156'
_olex2_submission_special_instructions 'No special instructions were received'
_oxdiff_exptl_absorpt_empirical_details
;
Empirical correction (ABSPACK) includes:
- Absorption correction using spherical harmonics
- Frame scaling
;
_oxdiff_exptl_absorpt_empirical_full_max 1.484
_oxdiff_exptl_absorpt_empirical_full_min 0.762

loop_
_space_group_symop_operation_xyz
'x, y, z'
'-x+1/2, -y, z+1/2'
'x+1/2, -y+1/2, -z'
'-x, y+1/2, -z+1/2'

loop_
_atom_site_label
_atom_site_type_symbol
_atom_site_fract_x
_atom_site_fract_y
_atom_site_fract_z
_atom_site_U_iso_or_equiv
_atom_site_adp_type
_atom_site_occupancy
_atom_site_site_symmetry_order
_atom_site_calc_flag
_atom_site_refinement_flags_posn
O2 O 0.23505(17) 0.88946(15) 0.08828(5) 0.0275(3) Uani 1 1 d .
O1 O 0.50253(18) 0.94180(17) 0.14058(6) 0.0313(3) Uani 1 1 d .
O3 O -0.0928(2) 1.15492(18) 0.00605(7) 0.0411(4) Uani 1 1 d .
N7 N -0.0716(2) 0.84487(19) 0.04545(6) 0.0247(3) Uani 1 1 d .
C11 C 0.2044(2) 0.7711(2) 0.12126(7) 0.0237(4) Uani 1 1 d .
C13 C -0.0760(2) 0.7204(2) 0.08047(8) 0.0244(4) Uani 1 1 d .
C9 C 0.4665(2) 0.8161(2) 0.17365(8) 0.0253(4) Uani 1 1 d .
C10 C 0.3259(2) 0.7301(2) 0.16502(8) 0.0264(4) Uani 1 1 d .
H10 H 0.3069 0.6422 0.1879 0.032 Uiso 1 1 calc R
C1 C 0.8593(2) 0.8219(2) 0.26838(8) 0.0258(4) Uani 1 1 d .
C12 C 0.0558(2) 0.6825(2) 0.11657(8) 0.0252(4) Uani 1 1 d .
H12 H 0.0458 0.5929 0.1392 0.030 Uiso 1 1 calc R
C15 C -0.2146(2) 0.9038(2) 0.01337(8) 0.0279(4) Uani 1 1 d .
H15A H -0.2972 0.9447 0.0399 0.033 Uiso 1 1 calc R
H15B H -0.2651 0.8186 -0.0082 0.033 Uiso 1 1 calc R
C7 C 0.7316(2) 0.8552(2) 0.22482(7) 0.0271(4) Uani 1 1 d .
H7A H 0.7537 0.9364 0.1991 0.033 Uiso 1 1 calc R
C16 C -0.1612(2) 1.0315(2) -0.02726(8) 0.0277(4) Uani 1 1 d .
H16A H -0.0786 0.9916 -0.0540 0.033 Uiso 1 1 calc R
H16B H -0.2562 1.0693 -0.0491 0.033 Uiso 1 1 calc R
C5 C 1.1483(3) 0.8369(3) 0.29770(9) 0.0356(5) Uani 1 1 d .
H5 H 1.2569 0.8698 0.2905 0.043 Uiso 1 1 calc R
C8 C 0.5869(2) 0.7798(2) 0.21866(8) 0.0275(4) Uani 1 1 d .
H8 H 0.5615 0.6998 0.2445 0.033 Uiso 1 1 calc R
C2 C 0.8249(3) 0.7379(2) 0.31884(8) 0.0314(4) Uani 1 1 d .
H2 H 0.7167 0.7044 0.3263 0.038 Uiso 1 1 calc R
C14 C -0.2304(3) 0.6220(2) 0.07954(9) 0.0318(4) Uani 1 1 d .
H14A H -0.3244 0.6851 0.0905 0.048 Uiso 1 1 calc GR
H14B H -0.2185 0.5362 0.1060 0.048 Uiso 1 1 calc GR
H14C H -0.2477 0.5815 0.0414 0.048 Uiso 1 1 calc GR
C6 C 1.0220(2) 0.8735(3) 0.25908(8) 0.0306(4) Uani 1 1 d .
H6 H 1.0462 0.9331 0.2266 0.037 Uiso 1 1 calc R
C3 C 0.9509(3) 0.7043(2) 0.35778(9) 0.0354(5) Uani 1 1 d .
H3 H 0.9265 0.6496 0.3914 0.043 Uiso 1 1 calc R
C4 C 1.1130(3) 0.7518(3) 0.34681(9) 0.0354(5) Uani 1 1 d .
H4 H 1.1978 0.7265 0.3725 0.043 Uiso 1 1 calc R
C17 C -0.0532(4) 1.2886(3) -0.02727(14) 0.0567(7) Uani 1 1 d .
H17A H 0.031(4) 1.252(3) -0.0563(12) 0.045(7) Uiso 1 1 d .
H17B H -0.151(4) 1.329(4) -0.0530(15) 0.075(10) Uiso 1 1 d .
H17C H -0.009(5) 1.371(4) 0.0001(15) 0.076(10) Uiso 1 1 d .
H7 H 0.014(4) 0.905(3) 0.0490(11) 0.043(7) Uiso 1 1 d .
H1 H 0.406(4) 0.951(3) 0.1156(13) 0.052(8) Uiso 1 1 d .

loop_
_atom_site_aniso_label
_atom_site_aniso_U_11
_atom_site_aniso_U_22
_atom_site_aniso_U_33
_atom_site_aniso_U_23
_atom_site_aniso_U_13
_atom_site_aniso_U_12
O2 0.0288(7) 0.0277(6) 0.0259(6) 0.0053(5) -0.0028(5) 0.0008(5)
O1 0.0302(8) 0.0337(7) 0.0300(7) 0.0082(6) -0.0053(6) -0.0033(6)
O3 0.0491(9) 0.0338(7) 0.0403(8) 0.0095(6) -0.0188(7) -0.0113(7)
N7 0.0245(8) 0.0265(8) 0.0233(7) 0.0021(6) -0.0033(6) 0.0005(7)
C11 0.0260(9) 0.0260(9) 0.0191(8) -0.0015(7) 0.0021(7) 0.0050(7)
C13 0.0267(9) 0.0265(8) 0.0202(8) -0.0030(7) 0.0020(7) 0.0018(8)
C9 0.0270(9) 0.0283(9) 0.0207(8) 0.0011(7) 0.0025(7) 0.0032(7)
C10 0.0286(9) 0.0296(9) 0.0210(8) 0.0017(7) 0.0011(7) 0.0026(8)
C1 0.0278(9) 0.0274(9) 0.0223(8) -0.0040(7) 0.0002(7) 0.0019(7)
C12 0.0279(9) 0.0270(9) 0.0207(8) 0.0033(7) 0.0012(7) 0.0009(8)
C15 0.0271(9) 0.0298(9) 0.0267(9) 0.0010(7) -0.0062(7) 0.0015(8)
C7 0.0312(10) 0.0295(9) 0.0207(8) 0.0003(7) 0.0004(7) 0.0028(8)
C16 0.0268(9) 0.0331(9) 0.0231(8) 0.0004(8) -0.0039(7) 0.0019(8)
C5 0.0264(10) 0.0503(12) 0.0302(10) -0.0111(9) -0.0009(8) 0.0009(9)
C8 0.0300(10) 0.0304(9) 0.0221(8) 0.0016(7) -0.0011(7) 0.0030(8)
C2 0.0328(10) 0.0339(10) 0.0277(9) 0.0037(8) -0.0036(8) -0.0045(8)
C14 0.0316(10) 0.0330(9) 0.0308(9) 0.0047(8) -0.0032(8) -0.0038(8)
C6 0.0309(10) 0.0389(10) 0.0220(9) -0.0041(8) 0.0014(7) -0.0029(9)
C3 0.0452(12) 0.0332(10) 0.0279(9) 0.0038(8) -0.0090(9) -0.0025(10)
C4 0.0382(11) 0.0355(10) 0.0327(10) -0.0081(9) -0.0132(8) 0.0086(9)
C17 0.0557(15) 0.0446(14) 0.0698(18) 0.0212(13) -0.0168(15) -0.0158(13)

loop_
_atom_type_symbol
_atom_type_description
_atom_type_scat_dispersion_real
_atom_type_scat_dispersion_imag
_atom_type_scat_source
C C 0.0181 0.0091 'International Tables Vol C Tables 4.2.6.8 and 6.1.1.4'
H H 0.0000 0.0000 'International Tables Vol C Tables 4.2.6.8 and 6.1.1.4'
N N 0.0311 0.0180 'International Tables Vol C Tables 4.2.6.8 and 6.1.1.4'
O O 0.0492 0.0322 'International Tables Vol C Tables 4.2.6.8 and 6.1.1.4'

loop_
_exptl_crystal_face_index_h
_exptl_crystal_face_index_k
_exptl_crystal_face_index_l
_exptl_crystal_face_perp_dist
0 4 10 0.0380
3 3 7 0.0346
-3 -3 -7 0.0846
-1 5 2 0.0506
0 -5 1 0.0410
5 -1 -2 0.0426
-4 3 2 0.1239
2 5 -3 0.0068
-1 5 -1 0.0478
-2 4 8 0.0771
4 -1 -9 0.0301
-4 1 9 0.1151
-5 0 -7 0.1233
4 0 8 0.0464
-1 5 -7 0.0457
1 4 -8 0.0235
-1 3 -12 0.0480
-1 -3 13 0.0884

loop_
_geom_angle_atom_site_label_1
_geom_angle_atom_site_label_2
_geom_angle_atom_site_label_3
_geom_angle
C9 O1 H1 103.6(17)
C17 O3 C16 112.63(18)
C13 N7 C15 124.34(16)
C13 N7 H7 115.7(18)
C15 N7 H7 118.3(18)
O2 C11 C10 118.49(17)
O2 C11 C12 122.06(16)
C12 C11 C10 119.45(16)
N7 C13 C12 122.15(17)
N7 C13 C14 117.16(17)
C12 C13 C14 120.69(16)
O1 C9 C10 121.37(16)
O1 C9 C8 115.80(17)
C10 C9 C8 122.84(17)
C11 C10 H10 119.0
C9 C10 C11 122.08(17)
C9 C10 H10 119.0
C2 C1 C7 122.59(18)
C6 C1 C7 119.04(17)
C6 C1 C2 118.36(18)
C11 C12 H12 117.8
C13 C12 C11 124.41(16)
C13 C12 H12 117.8
N7 C15 H15A 109.6
N7 C15 H15B 109.6
N7 C15 C16 110.27(16)
H15A C15 H15B 108.1
C16 C15 H15A 109.6
C16 C15 H15B 109.6
C1 C7 H7A 117.0
C8 C7 C1 126.04(18)
C8 C7 H7A 117.0
O3 C16 C15 107.66(15)
O3 C16 H16A 110.2
O3 C16 H16B 110.2
C15 C16 H16A 110.2
C15 C16 H16B 110.2
H16A C16 H16B 108.5
C6 C5 H5 119.9
C4 C5 H5 119.9
C4 C5 C6 120.1(2)
C9 C8 H8 118.2
C7 C8 C9 123.52(17)
C7 C8 H8 118.2
C1 C2 H2 119.7
C3 C2 C1 120.54(19)
C3 C2 H2 119.7
C13 C14 H14A 109.5
C13 C14 H14B 109.5
C13 C14 H14C 109.5
H14A C14 H14B 109.5
H14A C14 H14C 109.5
H14B C14 H14C 109.5
C1 C6 H6 119.6
C5 C6 C1 120.82(19)
C5 C6 H6 119.6
C2 C3 H3 119.9
C4 C3 C2 120.2(2)
C4 C3 H3 119.9
C5 C4 C3 119.86(19)
C5 C4 H4 120.1
C3 C4 H4 120.1
O3 C17 H17A 105.8(16)
O3 C17 H17B 114.2(19)
O3 C17 H17C 107(2)
H17A C17 H17B 103(2)
H17A C17 H17C 113(3)
H17B C17 H17C 113(3)

loop_
_geom_bond_atom_site_label_1
_geom_bond_atom_site_label_2
_geom_bond_distance
O2 C11 1.289(2)
O1 C9 1.349(2)
O1 H1 0.97(3)
O3 C16 1.415(2)
O3 C17 1.412(3)
N7 C13 1.336(2)
N7 C15 1.457(2)
N7 H7 0.86(3)
C11 C10 1.451(3)
C11 C12 1.415(3)
C13 C12 1.387(3)
C13 C14 1.496(3)
C9 C10 1.359(3)
C9 C8 1.457(2)
C10 H10 0.9300
C1 C7 1.468(3)
C1 C2 1.401(3)
C1 C6 1.394(3)
C12 H12 0.9300
C15 H15A 0.9700
C15 H15B 0.9700
C15 C16 1.502(3)
C7 H7A 0.9300
C7 C8 1.334(3)
C16 H16A 0.9700
C16 H16B 0.9700
C5 H5 0.9300
C5 C6 1.389(3)
C5 C4 1.381(3)
C8 H8 0.9300
C2 H2 0.9300
C2 C3 1.386(3)
C14 H14A 0.9600
C14 H14B 0.9600
C14 H14C 0.9600
C6 H6 0.9300
C3 H3 0.9300
C3 C4 1.385(3)
C4 H4 0.9300
C17 H17A 1.00(3)
C17 H17B 1.05(3)
C17 H17C 1.01(4)

loop_
_geom_torsion_atom_site_label_1
_geom_torsion_atom_site_label_2
_geom_torsion_atom_site_label_3
_geom_torsion_atom_site_label_4
_geom_torsion
O2 C11 C10 C9 2.7(3)
O2 C11 C12 C13 -5.8(3)
O1 C9 C10 C11 -2.0(3)
O1 C9 C8 C7 -5.6(3)
N7 C13 C12 C11 1.5(3)
N7 C15 C16 O3 -60.9(2)
C13 N7 C15 C16 -172.78(16)
C10 C11 C12 C13 173.22(17)
C10 C9 C8 C7 174.52(19)
C1 C7 C8 C9 -178.57(17)
C1 C2 C3 C4 -0.8(3)
C12 C11 C10 C9 -176.32(17)
C15 N7 C13 C12 -170.19(17)
C15 N7 C13 C14 9.6(3)
C7 C1 C2 C3 177.64(19)
C7 C1 C6 C5 -176.45(18)
C8 C9 C10 C11 177.83(17)
C2 C1 C7 C8 -19.1(3)
C2 C1 C6 C5 2.6(3)
C2 C3 C4 C5 1.8(3)
C14 C13 C12 C11 -178.32(17)
C6 C1 C7 C8 159.95(19)
C6 C1 C2 C3 -1.4(3)
C6 C5 C4 C3 -0.6(3)
C4 C5 C6 C1 -1.6(3)
C17 O3 C16 C15 -174.1(2)

loop_
_exptl_oxdiff_crystal_face_indexfrac_h
_exptl_oxdiff_crystal_face_indexfrac_k
_exptl_oxdiff_crystal_face_indexfrac_l
_exptl_oxdiff_crystal_face_x
_exptl_oxdiff_crystal_face_y
_exptl_oxdiff_crystal_face_z
-0.0000 4.0000 10.0001 0.4039 -0.8765 -0.1825
3.0000 3.0000 7.0001 0.3308 -0.7376 0.4337
-3.0000 -3.0000 -7.0001 -0.3308 0.7376 -0.4337
-1.0000 5.0000 2.0002 -0.1731 -0.8634 -0.3158
0.0000 -5.0000 0.9998 0.3415 0.8356 0.0984
5.0000 -1.0000 -2.0000 0.0290 0.0597 0.9838
-4.0000 3.0000 2.0001 -0.1208 -0.4316 -0.8384
2.0000 5.0000 -2.9998 -0.4274 -0.8569 0.2980
-1.0000 5.0000 -0.9998 -0.3612 -0.8056 -0.2870
-2.0000 4.0000 8.0001 0.2391 -0.7781 -0.5405
4.0000 -1.0000 -9.0000 -0.4295 0.2245 0.8625
-4.0000 1.0000 9.0000 0.4295 -0.2245 -0.8625
-5.0000 -0.0000 -7.0000 -0.5375 0.2846 -0.8757
4.0000 0.0000 8.0000 0.5804 -0.2739 0.6775
-1.0000 5.0000 -6.9998 -0.7373 -0.6900 -0.2293
1.0000 4.0000 -7.9998 -0.7048 -0.5597 0.1791
-1.0000 3.0000 -11.9999 -0.9393 -0.2518 -0.1381
-1.0000 -3.0000 12.9999 0.9625 0.2924 -0.2487

loop_
_twin_individual_id
_twin_individual_mass_fraction_refined
1 0.9(2)
2 0.1(2)
